data_3500042
loop_
_publ_author_name
'Maldonado, Carmen R.'
'Quir\'os, Miguel'
'Salas, Juan M.'

_publ_section_references
;
Bruker (1999). SADABS, SMART and SAINT. Bruker AXS Inc., Madison, 
Winsconsin, USA. 
 
Hall, S.R. & du Boulay, D. (1997). Xtal_GX. University of Western 
Australia, Perth, Australia. 
 
Sheldrick, G.M. (1997). SHELXL97. University of G\"ottingen, Germany. 
;
_publ_section_title
;
 Tris(phenanthroline)zinc dimethylazaxanthinate heptahydrate
;
_journal_name_full 'Personal communication to COD'
_journal_year 2016
_chemical_formula_moiety 'C36 H24 N6 Zn 2+, 2(C6 H6 N5 O2 1-), 7(H2 O)'
_chemical_formula_sum 'C48 H50 N16 O11 Zn'
_chemical_formula_weight 1092.41
_chemical_name_systematic
; 
 Tris(phenanthroline)zinc dimethylazaxanthinate heptahydrate
;
_space_group_IT_number 2
_symmetry_cell_setting triclinic
_symmetry_space_group_name_Hall '-P 1'
_symmetry_space_group_name_H-M 'P -1'
_atom_sites_solution_hydrogens mixed
_atom_sites_solution_primary heavy
_atom_sites_solution_secondary difmap
_audit_creation_method SHELXL-97
_cell_angle_alpha 105.968(1)
_cell_angle_beta 99.884(1)
_cell_angle_gamma 113.157(1)
_cell_formula_units_Z 2
_cell_length_a 13.8436(10)
_cell_length_b 13.9166(10)
_cell_length_c 15.0218(11)
_cell_measurement_reflns_used 7256
_cell_measurement_temperature 100(2)
_cell_measurement_theta_max 28.2
_cell_measurement_theta_min 2.2
_cell_volume 2426.6(3)
_computing_cell_refinement 'Bruker SMART'
_computing_data_collection 'Bruker SMART (Bruker, 1999)'
_computing_data_reduction 'Bruker SAINT (Bruker, 1999)'
_computing_molecular_graphics 'Xtal_GX (Hall & du Boulay, 1997)'
_computing_publication_material SHELXL-97
_computing_structure_refinement 'SHELXL-97 (Sheldrick, 1997)'
_computing_structure_solution 'SHELXS-97 (Sheldrick, 1997)'
_diffrn_ambient_temperature 100(2)
_diffrn_detector_area_resol_mean 8.26
_diffrn_measured_fraction_theta_full 0.990
_diffrn_measured_fraction_theta_max 0.913
_diffrn_measurement_device_type 'Bruker SMART APEX CCD system'
_diffrn_measurement_method '\f and \w scans'
_diffrn_radiation_monochromator graphite
_diffrn_radiation_source 'fine-focus sealed tube'
_diffrn_radiation_type MoK\a
_diffrn_radiation_wavelength 0.71073
_diffrn_reflns_av_R_equivalents 0.0232
_diffrn_reflns_av_sigmaI/netI 0.0290
_diffrn_reflns_limit_h_max 18
_diffrn_reflns_limit_h_min -18
_diffrn_reflns_limit_k_max 18
_diffrn_reflns_limit_k_min -18
_diffrn_reflns_limit_l_max 19
_diffrn_reflns_limit_l_min -19
_diffrn_reflns_number 28529
_diffrn_reflns_theta_full 26.80
_diffrn_reflns_theta_max 28.28
_diffrn_reflns_theta_min 1.49
_diffrn_standards_decay_% -0.1
_diffrn_standards_number 558
_exptl_absorpt_coefficient_mu 0.586
_exptl_absorpt_correction_T_max 0.791
_exptl_absorpt_correction_T_min 0.734
_exptl_absorpt_correction_type multi-scan
_exptl_absorpt_process_details 'Bruker SADABS (Bruker, 1999)'
_exptl_crystal_colour colourless
_exptl_crystal_density_diffrn 1.495
_exptl_crystal_density_method 'not measured'
_exptl_crystal_description irregular
_exptl_crystal_F_000 1136
_exptl_crystal_size_max 0.48
_exptl_crystal_size_mid 0.44
_exptl_crystal_size_min 0.42
_exptl_special_details
; 
 ? 
;
_geom_special_details
; 
 All esds (except the esd in the dihedral angle between two l.s. planes) 
 are estimated using the full covariance matrix.  The cell esds are taken 
 into account individually in the estimation of esds in distances, angles 
 and torsion angles; correlations between esds in cell parameters are only 
 used when they are defined by crystal symmetry.  An approximate (isotropic) 
 treatment of cell esds is used for estimating esds involving l.s. planes. 
;
_refine_diff_density_max 1.372
_refine_diff_density_min -0.399
_refine_diff_density_rms 0.075
_refine_ls_extinction_method none
_refine_ls_goodness_of_fit_ref 1.073
_refine_ls_hydrogen_treatment mixed
_refine_ls_matrix_type full
_refine_ls_number_parameters 712
_refine_ls_number_reflns 10992
_refine_ls_number_restraints 8
_refine_ls_restrained_S_all 1.072
_refine_ls_R_factor_all 0.0548
_refine_ls_R_factor_gt 0.0519
_refine_ls_shift/su_max 0.001
_refine_ls_shift/su_mean 0.000
_refine_ls_structure_factor_coef Fsqd
_refine_ls_weighting_details 'calc w=1/[\s^2^(Fo^2^)+(0.0600P)^2^+3.0000P] where P=(Fo^2^+2Fc^2^)/3'
_refine_ls_weighting_scheme calc
_refine_ls_wR_factor_gt 0.1310
_refine_ls_wR_factor_ref 0.1333
_refine_special_details
; 
 Refinement of F^2^ against ALL reflections.  The weighted R-factor wR and 
 goodness of fit S are based on F^2^, conventional R-factors R are based 
 on F, with F set to zero for negative F^2^. The threshold expression of 
 F^2^ > 2sigma(F^2^) is used only for calculating R-factors(gt) etc. and is 
 not relevant to the choice of reflections for refinement.  R-factors based 
 on F^2^ are statistically about twice as large as those based on F, and R- 
 factors based on ALL data will be even larger. 
;
_reflns_number_gt 10289
_reflns_number_total 10992
_reflns_threshold_expression I>2\s(I)
_cod_data_source_file znf3ax.cif
_cod_data_source_block znf3ax
_cod_database_code 3500042
_cod_database_fobs_code 3500042

loop_
_symmetry_equiv_pos_as_xyz
'x, y, z'
'-x, -y, -z'

loop_
_atom_site_label
_atom_site_type_symbol
_atom_site_fract_x
_atom_site_fract_y
_atom_site_fract_z
_atom_site_U_iso_or_equiv
_atom_site_adp_type
_atom_site_occupancy
_atom_site_symmetry_multiplicity
_atom_site_calc_flag
_atom_site_refinement_flags
_atom_site_disorder_assembly
_atom_site_disorder_group
_atom_site_attached_hydrogens
Zn Zn 0.35840(2) 0.23116(2) 0.198031(18) 0.02148(9) Uani 1 1 d . . . 0
N1P N 0.35006(15) 0.16095(18) 0.04703(14) 0.0262(4) Uani 1 1 d . . . 0
C1AP C 0.35687(17) 0.0629(2) 0.02531(16) 0.0265(5) Uani 1 1 d . . . 0
C2P C 0.33729(19) 0.1996(2) -0.02363(18) 0.0311(6) Uani 1 1 d . . . 0
H2P H 0.3329 0.2684 -0.0087 0.037 Uiso 1 1 d R . . 0
C3P C 0.3299(2) 0.1426(3) -0.11964(18) 0.0353(6) Uani 1 1 d . . . 0
H3P H 0.3205 0.1725 -0.1683 0.042 Uiso 1 1 d R . . 0
C4P C 0.3366(2) 0.0436(3) -0.14219(17) 0.0348(6) Uani 1 1 d . . . 0
H4P H 0.3321 0.0045 -0.2067 0.042 Uiso 1 1 d R . . 0
C4AP C 0.35008(18) 0.0003(2) -0.06946(17) 0.0295(5) Uani 1 1 d . . . 0
C5P C 0.3592(2) -0.1015(3) -0.08642(18) 0.0344(6) Uani 1 1 d . . . 0
H5P H 0.3541 -0.1440 -0.1501 0.041 Uiso 1 1 d R . . 0
C6P C 0.3750(2) -0.1381(2) -0.01328(18) 0.0327(6) Uani 1 1 d . . . 0
H6P H 0.3799 -0.2066 -0.0266 0.039 Uiso 1 1 d R . . 0
C6AP C 0.38472(18) -0.0750(2) 0.08458(17) 0.0280(5) Uani 1 1 d . . . 0
C7P C 0.40809(19) -0.1060(2) 0.16404(18) 0.0288(5) Uani 1 1 d . . . 0
H7P H 0.4149 -0.1732 0.1544 0.035 Uiso 1 1 d R . . 0
C8P C 0.42098(19) -0.0385(2) 0.25554(18) 0.0267(5) Uani 1 1 d . . . 0
H8P H 0.4384 -0.0574 0.3102 0.032 Uiso 1 1 d R . . 0
C9P C 0.40802(18) 0.0584(2) 0.26739(17) 0.0242(5) Uani 1 1 d . . . 0
H9P H 0.4169 0.1046 0.3311 0.029 Uiso 1 1 d R . . 0
N10P N 0.38404(15) 0.08897(17) 0.19372(13) 0.0220(4) Uani 1 1 d . . . 0
C0AP C 0.37454(17) 0.0243(2) 0.10299(16) 0.0249(5) Uani 1 1 d . . . 0
N1Q N 0.39577(15) 0.29133(16) 0.35421(14) 0.0204(4) Uani 1 1 d . . . 0
C1AQ C 0.50495(17) 0.36270(18) 0.40268(16) 0.0188(4) Uani 1 1 d . . . 0
C2Q C 0.32874(19) 0.2617(2) 0.40613(17) 0.0232(4) Uani 1 1 d . . . 0
H2Q H 0.2523 0.2120 0.3724 0.028 Uiso 1 1 d R . . 0
C3Q C 0.3655(2) 0.3002(2) 0.50836(17) 0.0242(5) Uani 1 1 d . . . 0
H3Q H 0.3148 0.2777 0.5429 0.029 Uiso 1 1 d R . . 0
C4Q C 0.4756(2) 0.37086(19) 0.55720(16) 0.0226(4) Uani 1 1 d . . . 0
H4Q H 0.5023 0.3970 0.6263 0.027 Uiso 1 1 d R . . 0
C4AQ C 0.54964(18) 0.40481(18) 0.50491(16) 0.0204(4) Uani 1 1 d . . . 0
C5Q C 0.66591(19) 0.47909(19) 0.55044(16) 0.0233(4) Uani 1 1 d . . . 0
H5Q H 0.6964 0.5069 0.6194 0.028 Uiso 1 1 d R . . 0
C6Q C 0.73316(18) 0.51052(19) 0.49697(17) 0.0235(5) Uani 1 1 d . . . 0
H6Q H 0.8100 0.5601 0.5289 0.028 Uiso 1 1 d R . . 0
C6AQ C 0.68981(18) 0.46964(19) 0.39288(16) 0.0206(4) Uani 1 1 d . . . 0
C7Q C 0.75653(18) 0.5011(2) 0.33426(18) 0.0238(5) Uani 1 1 d . . . 0
H7Q H 0.8332 0.5527 0.3634 0.029 Uiso 1 1 d R . . 0
C8Q C 0.70903(19) 0.4562(2) 0.23471(18) 0.0255(5) Uani 1 1 d . . . 0
H8Q H 0.7526 0.4761 0.1940 0.031 Uiso 1 1 d R . . 0
C9Q C 0.59585(19) 0.3812(2) 0.19391(16) 0.0231(4) Uani 1 1 d . . . 0
H9Q H 0.5642 0.3500 0.1249 0.028 Uiso 1 1 d R . . 0
N10Q N 0.53039(15) 0.35114(16) 0.24701(13) 0.0202(4) Uani 1 1 d . . . 0
C0AQ C 0.57666(18) 0.39502(18) 0.34555(16) 0.0189(4) Uani 1 1 d . . . 0
N1R N 0.17837(16) 0.13134(19) 0.16279(14) 0.0278(4) Uani 1 1 d . . . 0
C1AR C 0.12185(19) 0.1878(2) 0.14275(17) 0.0298(5) Uani 1 1 d . . . 0
C2R C 0.1212(2) 0.0259(2) 0.15492(18) 0.0325(6) Uani 1 1 d . . . 0
H2R H 0.1605 -0.0136 0.1692 0.039 Uiso 1 1 d R . . 0
C3R C 0.0046(2) -0.0304(3) 0.12594(19) 0.0392(7) Uani 1 1 d . . . 0
H3R H -0.0340 -0.1065 0.1201 0.047 Uiso 1 1 d R . . 0
C4R C -0.0518(2) 0.0265(3) 0.10675(19) 0.0428(8) Uani 1 1 d . . . 0
H4R H -0.1305 -0.0101 0.0876 0.051 Uiso 1 1 d R . . 0
C4AR C 0.0054(2) 0.1388(3) 0.11507(18) 0.0365(6) Uani 1 1 d . . . 0
C5R C -0.0477(2) 0.2048(3) 0.0964(2) 0.0467(8) Uani 1 1 d . . . 0
H5R H -0.1262 0.1718 0.0770 0.056 Uiso 1 1 d R . . 0
C6R C 0.0114(2) 0.3124(3) 0.1056(2) 0.0458(8) Uani 1 1 d . . . 0
H6R H -0.0257 0.3547 0.0943 0.055 Uiso 1 1 d R . . 0
C6AR C 0.1299(2) 0.3640(3) 0.13260(19) 0.0364(6) Uani 1 1 d . . . 0
C7R C 0.1954(3) 0.4752(3) 0.1418(2) 0.0402(7) Uani 1 1 d . . . 0
H7R H 0.1619 0.5207 0.1312 0.048 Uiso 1 1 d R . . 0
C8R C 0.3081(2) 0.5179(3) 0.16612(19) 0.0369(6) Uani 1 1 d . . . 0
H8R H 0.3533 0.5933 0.1732 0.044 Uiso 1 1 d R . . 0
C9R C 0.3557(2) 0.4491(2) 0.18039(17) 0.0288(5) Uani 1 1 d . . . 0
H9R H 0.4338 0.4789 0.1959 0.035 Uiso 1 1 d R . . 0
N10R N 0.29657(16) 0.34411(18) 0.17336(14) 0.0255(4) Uani 1 1 d . . . 0
C0AR C 0.18470(19) 0.3014(2) 0.15024(16) 0.0283(5) Uani 1 1 d . . . 0
N1A N 0.08939(19) 0.20251(19) 0.68747(17) 0.0361(5) Uani 1 1 d . . . 0
N2A N 0.16284(19) 0.2257(2) 0.64254(18) 0.0380(5) Uani 1 1 d . . . 0
N3A N 0.11662(18) 0.18480(19) 0.54288(17) 0.0342(5) Uani 1 1 d . . . 0
C3AA C 0.0088(2) 0.1348(2) 0.5294(2) 0.0298(5) Uani 1 1 d . . . 0
N4A N -0.07469(16) 0.08020(17) 0.43927(15) 0.0261(4) Uani 1 1 d . . . 0
C4A C -0.0504(2) 0.0705(3) 0.3474(2) 0.0352(6) Uani 1 1 d . . . 0
H41A H -0.1172 0.0132 0.2930 0.042 Uiso 1 1 d R . . 0
H42A H 0.0086 0.0484 0.3475 0.042 Uiso 1 1 d R . . 0
H43A H -0.0264 0.1434 0.3400 0.042 Uiso 1 1 d R . . 0
C5A C -0.18164(19) 0.03414(19) 0.43938(17) 0.0223(4) Uani 1 1 d . . . 0
O5A O -0.25990(14) -0.01434(15) 0.36338(12) 0.0266(4) Uani 1 1 d . . . 0
N6A N -0.20060(18) 0.04465(17) 0.52915(15) 0.0266(4) Uani 1 1 d . . . 0
C6A C -0.3180(2) -0.0052(2) 0.5256(2) 0.0326(6) Uani 1 1 d . . . 0
H61A H -0.3491 -0.0874 0.5033 0.039 Uiso 1 1 d R . . 0
H62A H -0.3598 0.0142 0.4802 0.039 Uiso 1 1 d R . . 0
H63A H -0.3229 0.0247 0.5909 0.039 Uiso 1 1 d R . . 0
C7A C -0.1216(2) 0.0941(2) 0.62166(19) 0.0303(5) Uani 1 1 d . . . 0
O7A O -0.14891(18) 0.09225(18) 0.69516(14) 0.0399(5) Uani 1 1 d . . . 0
C7AA C -0.0135(2) 0.1426(2) 0.61567(19) 0.0310(5) Uani 1 1 d . . . 0
N1B N 0.58287(15) 0.18708(17) 0.49640(15) 0.0232(4) Uani 1 1 d . . . 0
N2B N 0.60523(16) 0.21501(18) 0.59161(15) 0.0260(4) Uani 1 1 d . . . 0
N3B N 0.71702(16) 0.27751(17) 0.64068(15) 0.0251(4) Uani 1 1 d . . . 0
C3AB C 0.76355(18) 0.28685(18) 0.57077(17) 0.0211(4) Uani 1 1 d . . . 0
N4B N 0.87490(15) 0.34317(16) 0.58222(14) 0.0231(4) Uani 1 1 d . . . 0
C4B C 0.9579(2) 0.4054(2) 0.67887(18) 0.0299(5) Uani 1 1 d . . . 0
H41B H 0.9918 0.3593 0.6935 0.036 Uiso 1 1 d R . . 0
H42B H 0.9224 0.4230 0.7278 0.036 Uiso 1 1 d R . . 0
H43B H 1.0151 0.4757 0.6801 0.036 Uiso 1 1 d R . . 0
C5B C 0.90884(18) 0.34122(19) 0.50139(17) 0.0225(4) Uani 1 1 d . . . 0
O5B O 1.00701(13) 0.38525(16) 0.50802(13) 0.0298(4) Uani 1 1 d . . . 0
N6B N 0.82575(15) 0.28626(16) 0.41076(14) 0.0220(4) Uani 1 1 d . . . 0
C6B C 0.8614(2) 0.2881(2) 0.32451(18) 0.0279(5) Uani 1 1 d . . . 0
H61B H 0.9423 0.3313 0.3448 0.033 Uiso 1 1 d R . . 0
H62B H 0.8279 0.3235 0.2903 0.033 Uiso 1 1 d R . . 0
H63B H 0.8379 0.2106 0.2807 0.033 Uiso 1 1 d R . . 0
C7B C 0.70993(18) 0.23005(18) 0.39294(17) 0.0210(4) Uani 1 1 d . . . 0
O7B O 0.64698(13) 0.18857(15) 0.30986(12) 0.0275(4) Uani 1 1 d . . . 0
C7AB C 0.68272(18) 0.23158(18) 0.48097(17) 0.0206(4) Uani 1 1 d . . . 0
O1W O 0.46964(15) 0.20869(15) 0.71210(14) 0.0311(4) Uani 1 1 d D . . 0
H11W H 0.506(2) 0.210(3) 0.6729(19) 0.037 Uiso 1 1 d D . . 0
H12W H 0.4110(16) 0.1475(16) 0.689(2) 0.037 Uiso 1 1 d D . . 0
O2W O 0.38663(15) 0.35886(16) 0.75494(14) 0.0308(4) Uani 1 1 d D . . 0
H21W H 0.3206(12) 0.323(2) 0.719(2) 0.037 Uiso 1 1 d D . . 0
H22W H 0.409(3) 0.311(2) 0.738(2) 0.037 Uiso 1 1 d D . . 0
O3W O 0.3870(2) 0.4453(2) 0.94143(17) 0.0594(7) Uani 1 1 d D . . 0
H31W H 0.392(4) 0.418(3) 0.8861(16) 0.071 Uiso 1 1 d D . . 0
H32W H 0.397(4) 0.5115(16) 0.957(3) 0.071 Uiso 1 1 d D . . 0
O4W O 0.82511(16) 0.27078(18) 0.81439(14) 0.0372(4) Uani 1 1 d D . . 0
H41W H 0.841(3) 0.217(2) 0.796(2) 0.045 Uiso 1 1 d D . . 0
H42W H 0.789(3) 0.271(3) 0.7627(15) 0.045 Uiso 1 1 d D . . 0
O5W O 0.1581(2) 0.3067(3) 0.89637(19) 0.0784(10) Uani 1 1 d . . . 2
O6W O 0.4105(3) 0.6494(3) 1.0313(3) 0.0355(8) Uiso 0.50 1 d P . . 2
O7W O 0.2041(3) 0.6413(3) 1.0030(3) 0.0349(8) Uiso 0.50 1 d P . . 2
O8W O 0.0410(3) 0.4318(3) 0.9225(2) 0.0848(10) Uani 1 1 d . . . 2

loop_
_atom_site_aniso_label
_atom_site_aniso_U_11
_atom_site_aniso_U_22
_atom_site_aniso_U_33
_atom_site_aniso_U_23
_atom_site_aniso_U_13
_atom_site_aniso_U_12
Zn 0.01161(13) 0.03144(15) 0.01566(13) 0.00590(11) 0.00340(9) 0.00698(11)
N1P 0.0117(8) 0.0389(11) 0.0187(9) 0.0066(8) 0.0029(7) 0.0067(8)
C1AP 0.0085(9) 0.0419(14) 0.0178(11) 0.0042(10) 0.0026(8) 0.0066(9)
C2P 0.0163(11) 0.0471(15) 0.0209(11) 0.0105(11) 0.0041(9) 0.0085(10)
C3P 0.0201(12) 0.0601(18) 0.0188(11) 0.0137(12) 0.0060(9) 0.0130(12)
C4P 0.0159(11) 0.0608(18) 0.0153(11) 0.0060(11) 0.0045(9) 0.0120(11)
C4AP 0.0104(10) 0.0480(15) 0.0166(11) 0.0012(10) 0.0021(8) 0.0090(10)
C5P 0.0165(11) 0.0533(16) 0.0177(11) -0.0024(11) 0.0037(9) 0.0125(11)
C6P 0.0175(11) 0.0431(15) 0.0241(12) -0.0025(11) 0.0038(9) 0.0128(11)
C6AP 0.0132(10) 0.0394(13) 0.0209(11) 0.0017(10) 0.0049(8) 0.0089(10)
C7P 0.0177(11) 0.0333(13) 0.0292(12) 0.0049(10) 0.0074(9) 0.0106(10)
C8P 0.0156(10) 0.0352(13) 0.0239(11) 0.0083(10) 0.0063(9) 0.0084(9)
C9P 0.0139(10) 0.0319(12) 0.0188(10) 0.0051(9) 0.0056(8) 0.0059(9)
N10P 0.0114(8) 0.0309(10) 0.0158(9) 0.0043(8) 0.0040(7) 0.0055(7)
C0AP 0.0091(9) 0.0367(13) 0.0176(10) 0.0021(9) 0.0027(8) 0.0060(9)
N1Q 0.0152(9) 0.0250(9) 0.0196(9) 0.0065(7) 0.0059(7) 0.0089(7)
C1AQ 0.0166(10) 0.0212(10) 0.0188(10) 0.0060(8) 0.0048(8) 0.0104(8)
C2Q 0.0168(10) 0.0293(11) 0.0226(11) 0.0085(9) 0.0073(8) 0.0102(9)
C3Q 0.0253(11) 0.0287(12) 0.0243(11) 0.0123(9) 0.0140(9) 0.0140(10)
C4Q 0.0286(12) 0.0246(11) 0.0175(10) 0.0083(9) 0.0075(9) 0.0149(10)
C4AQ 0.0210(11) 0.0212(10) 0.0202(10) 0.0080(8) 0.0061(8) 0.0111(9)
C5Q 0.0238(11) 0.0244(11) 0.0160(10) 0.0040(8) 0.0003(8) 0.0108(9)
C6Q 0.0155(10) 0.0223(11) 0.0244(11) 0.0047(9) -0.0005(8) 0.0065(9)
C6AQ 0.0163(10) 0.0224(10) 0.0217(11) 0.0067(9) 0.0044(8) 0.0094(9)
C7Q 0.0138(10) 0.0249(11) 0.0306(12) 0.0098(9) 0.0066(9) 0.0075(9)
C8Q 0.0185(11) 0.0315(12) 0.0292(12) 0.0135(10) 0.0123(9) 0.0109(10)
C9Q 0.0192(11) 0.0306(12) 0.0186(10) 0.0074(9) 0.0067(8) 0.0115(9)
N10Q 0.0152(8) 0.0262(9) 0.0179(9) 0.0068(7) 0.0049(7) 0.0097(7)
C0AQ 0.0165(10) 0.0218(10) 0.0188(10) 0.0072(8) 0.0045(8) 0.0101(8)
N1R 0.0150(9) 0.0429(12) 0.0175(9) 0.0081(9) 0.0044(7) 0.0085(9)
C1AR 0.0164(11) 0.0516(15) 0.0155(10) 0.0076(10) 0.0048(8) 0.0138(11)
C2R 0.0171(11) 0.0473(15) 0.0219(12) 0.0109(11) 0.0054(9) 0.0063(11)
C3R 0.0198(12) 0.0542(17) 0.0237(12) 0.0090(12) 0.0073(10) 0.0020(12)
C4R 0.0118(11) 0.074(2) 0.0227(13) 0.0102(13) 0.0050(9) 0.0065(12)
C4AR 0.0154(11) 0.0655(19) 0.0186(11) 0.0086(12) 0.0052(9) 0.0143(12)
C5R 0.0186(12) 0.089(3) 0.0290(14) 0.0131(15) 0.0070(11) 0.0278(15)
C6R 0.0285(15) 0.080(2) 0.0339(15) 0.0145(15) 0.0075(12) 0.0351(16)
C6AR 0.0287(13) 0.0611(18) 0.0221(12) 0.0085(12) 0.0063(10) 0.0291(13)
C7R 0.0426(16) 0.0552(18) 0.0258(13) 0.0057(12) 0.0039(11) 0.0350(15)
C8R 0.0401(15) 0.0406(15) 0.0243(12) 0.0031(11) 0.0023(11) 0.0228(13)
C9R 0.0238(12) 0.0401(14) 0.0181(11) 0.0055(10) 0.0031(9) 0.0158(11)
N10R 0.0175(9) 0.0404(12) 0.0159(9) 0.0068(8) 0.0040(7) 0.0141(9)
C0AR 0.0198(11) 0.0486(15) 0.0141(10) 0.0066(10) 0.0040(8) 0.0176(11)
N1A 0.0284(11) 0.0297(11) 0.0360(12) 0.0053(9) -0.0040(9) 0.0107(9)
N2A 0.0279(12) 0.0346(12) 0.0402(13) 0.0093(10) 0.0024(10) 0.0105(10)
N3A 0.0243(11) 0.0343(12) 0.0390(13) 0.0116(10) 0.0081(9) 0.0111(9)
C3AA 0.0217(12) 0.0243(11) 0.0417(14) 0.0116(10) 0.0091(10) 0.0101(10)
N4A 0.0194(10) 0.0277(10) 0.0276(10) 0.0104(8) 0.0044(8) 0.0088(8)
C4A 0.0281(13) 0.0458(16) 0.0399(15) 0.0228(13) 0.0170(11) 0.0179(12)
C5A 0.0221(11) 0.0200(10) 0.0256(11) 0.0103(9) 0.0065(9) 0.0098(9)
O5A 0.0203(8) 0.0322(9) 0.0234(8) 0.0105(7) 0.0053(7) 0.0091(7)
N6A 0.0308(11) 0.0264(10) 0.0237(10) 0.0088(8) 0.0085(8) 0.0148(9)
C6A 0.0350(14) 0.0333(13) 0.0356(14) 0.0157(11) 0.0205(11) 0.0160(11)
C7A 0.0344(14) 0.0300(12) 0.0292(13) 0.0117(10) 0.0116(11) 0.0167(11)
O7A 0.0432(12) 0.0509(12) 0.0305(10) 0.0174(9) 0.0174(9) 0.0230(10)
C7AA 0.0365(14) 0.0272(12) 0.0272(12) 0.0081(10) 0.0065(11) 0.0159(11)
N1B 0.0156(9) 0.0259(10) 0.0267(10) 0.0093(8) 0.0076(7) 0.0085(8)
N2B 0.0173(9) 0.0294(10) 0.0304(11) 0.0102(8) 0.0095(8) 0.0101(8)
N3B 0.0167(9) 0.0277(10) 0.0270(10) 0.0078(8) 0.0073(8) 0.0083(8)
C3AB 0.0164(10) 0.0198(10) 0.0258(11) 0.0079(9) 0.0068(8) 0.0076(8)
N4B 0.0129(9) 0.0249(9) 0.0234(10) 0.0061(8) 0.0032(7) 0.0042(7)
C4B 0.0179(11) 0.0314(12) 0.0247(12) 0.0048(10) 0.0019(9) 0.0025(10)
C5B 0.0167(10) 0.0235(11) 0.0260(11) 0.0091(9) 0.0055(9) 0.0088(9)
O5B 0.0134(8) 0.0388(10) 0.0311(9) 0.0130(8) 0.0065(7) 0.0066(7)
N6B 0.0139(9) 0.0264(10) 0.0231(10) 0.0088(8) 0.0059(7) 0.0072(8)
C6B 0.0201(11) 0.0379(13) 0.0266(12) 0.0145(10) 0.0099(9) 0.0118(10)
C7B 0.0142(10) 0.0204(10) 0.0264(11) 0.0067(9) 0.0059(8) 0.0078(8)
O7B 0.0172(8) 0.0337(9) 0.0242(8) 0.0077(7) 0.0034(6) 0.0083(7)
C7AB 0.0143(10) 0.0197(10) 0.0258(11) 0.0068(9) 0.0066(8) 0.0071(8)
O1W 0.0240(9) 0.0275(9) 0.0420(11) 0.0112(8) 0.0184(8) 0.0100(7)
O2W 0.0276(9) 0.0312(9) 0.0329(10) 0.0093(8) 0.0118(8) 0.0141(8)
O3W 0.0435(13) 0.0758(18) 0.0301(11) -0.0064(12) -0.0036(10) 0.0244(13)
O4W 0.0288(10) 0.0431(11) 0.0275(10) 0.0111(9) 0.0043(8) 0.0086(9)
O5W 0.0323(13) 0.146(3) 0.0427(14) 0.0355(17) 0.0127(11) 0.0284(16)
O8W 0.0644(18) 0.0696(18) 0.0440(15) -0.0046(13) -0.0008(13) -0.0163(15)

loop_
_atom_type_symbol
_atom_type_description
_atom_type_scat_dispersion_real
_atom_type_scat_dispersion_imag
_atom_type_scat_source
C C 0.0033 0.0016 'International Tables Vol C Tables 4.2.6.8 and 6.1.1.4'
H H 0.0000 0.0000 'International Tables Vol C Tables 4.2.6.8 and 6.1.1.4'
N N 0.0061 0.0033 'International Tables Vol C Tables 4.2.6.8 and 6.1.1.4'
O O 0.0106 0.0060 'International Tables Vol C Tables 4.2.6.8 and 6.1.1.4'
Zn Zn 0.2839 1.4301 'International Tables Vol C Tables 4.2.6.8 and 6.1.1.4'

loop_
_geom_angle_atom_site_label_1
_geom_angle_atom_site_label_2
_geom_angle_atom_site_label_3
_geom_angle
_geom_angle_site_symmetry_1
_geom_angle_site_symmetry_3
N10P Zn N10Q 95.97(7) . .
N10P Zn N10R 165.96(7) . .
N10Q Zn N10R 96.04(7) . .
N10P Zn N1Q 92.31(7) . .
N10Q Zn N1Q 77.98(7) . .
N10R Zn N1Q 97.27(7) . .
N10P Zn N1P 77.88(8) . .
N10Q Zn N1P 94.97(7) . .
N10R Zn N1P 93.85(8) . .
N1Q Zn N1P 167.38(7) . .
N10P Zn N1R 91.90(8) . .
N10Q Zn N1R 170.44(8) . .
N10R Zn N1R 76.91(8) . .
N1Q Zn N1R 96.33(7) . .
N1P Zn N1R 91.97(7) . .
C2P N1P C1AP 118.5(2) . .
C2P N1P Zn 129.01(19) . .
C1AP N1P Zn 112.49(15) . .
N1P C1AP C4AP 122.5(2) . .
N1P C1AP C0AP 117.9(2) . .
C4AP C1AP C0AP 119.6(2) . .
N1P C2P C3P 122.6(3) . .
N1P C2P H2P 118.8 . .
C3P C2P H2P 118.6 . .
C4P C3P C2P 119.3(3) . .
C4P C3P H3P 120.4 . .
C2P C3P H3P 120.4 . .
C3P C4P C4AP 119.7(2) . .
C3P C4P H4P 120.1 . .
C4AP C4P H4P 120.2 . .
C4P C4AP C1AP 117.4(3) . .
C4P C4AP C5P 123.3(2) . .
C1AP C4AP C5P 119.3(2) . .
C6P C5P C4AP 121.0(2) . .
C6P C5P H5P 119.6 . .
C4AP C5P H5P 119.4 . .
C5P C6P C6AP 121.1(3) . .
C5P C6P H6P 119.4 . .
C6AP C6P H6P 119.5 . .
C0AP C6AP C7P 117.8(2) . .
C0AP C6AP C6P 119.1(2) . .
C7P C6AP C6P 123.1(3) . .
C8P C7P C6AP 119.4(2) . .
C8P C7P H7P 120.3 . .
C6AP C7P H7P 120.3 . .
C7P C8P C9P 119.1(2) . .
C7P C8P H8P 120.5 . .
C9P C8P H8P 120.4 . .
N10P C9P C8P 122.9(2) . .
N10P C9P H9P 118.5 . .
C8P C9P H9P 118.6 . .
C9P N10P C0AP 118.3(2) . .
C9P N10P Zn 127.92(16) . .
C0AP N10P Zn 113.77(16) . .
N10P C0AP C6AP 122.3(2) . .
N10P C0AP C1AP 117.7(2) . .
C6AP C0AP C1AP 119.9(2) . .
C2Q N1Q C1AQ 118.24(19) . .
C2Q N1Q Zn 128.63(15) . .
C1AQ N1Q Zn 112.94(14) . .
N1Q C1AQ C4AQ 122.7(2) . .
N1Q C1AQ C0AQ 117.71(19) . .
C4AQ C1AQ C0AQ 119.6(2) . .
N1Q C2Q C3Q 123.1(2) . .
N1Q C2Q H2Q 118.4 . .
C3Q C2Q H2Q 118.5 . .
C4Q C3Q C2Q 118.7(2) . .
C4Q C3Q H3Q 120.7 . .
C2Q C3Q H3Q 120.6 . .
C3Q C4Q C4AQ 120.0(2) . .
C3Q C4Q H4Q 120.0 . .
C4AQ C4Q H4Q 120.0 . .
C1AQ C4AQ C4Q 117.2(2) . .
C1AQ C4AQ C5Q 119.3(2) . .
C4Q C4AQ C5Q 123.5(2) . .
C6Q C5Q C4AQ 121.2(2) . .
C6Q C5Q H5Q 119.4 . .
C4AQ C5Q H5Q 119.4 . .
C5Q C6Q C6AQ 120.7(2) . .
C5Q C6Q H6Q 119.7 . .
C6AQ C6Q H6Q 119.6 . .
C0AQ C6AQ C7Q 117.6(2) . .
C0AQ C6AQ C6Q 119.7(2) . .
C7Q C6AQ C6Q 122.7(2) . .
C8Q C7Q C6AQ 119.1(2) . .
C8Q C7Q H7Q 120.5 . .
C6AQ C7Q H7Q 120.4 . .
C7Q C8Q C9Q 119.3(2) . .
C7Q C8Q H8Q 120.3 . .
C9Q C8Q H8Q 120.4 . .
N10Q C9Q C8Q 123.2(2) . .
N10Q C9Q H9Q 118.4 . .
C8Q C9Q H9Q 118.4 . .
C9Q N10Q C0AQ 117.98(19) . .
C9Q N10Q Zn 128.57(15) . .
C0AQ N10Q Zn 113.32(14) . .
N10Q C0AQ C6AQ 122.8(2) . .
N10Q C0AQ C1AQ 117.65(19) . .
C6AQ C0AQ C1AQ 119.5(2) . .
C2R N1R C1AR 118.5(2) . .
C2R N1R Zn 128.67(18) . .
C1AR N1R Zn 112.80(17) . .
N1R C1AR C4AR 122.6(3) . .
N1R C1AR C0AR 117.9(2) . .
C4AR C1AR C0AR 119.5(3) . .
N1R C2R C3R 122.7(3) . .
N1R C2R H2R 118.6 . .
C3R C2R H2R 118.6 . .
C4R C3R C2R 118.8(3) . .
C4R C3R H3R 120.6 . .
C2R C3R H3R 120.6 . .
C3R C4R C4AR 120.4(2) . .
C3R C4R H4R 119.7 . .
C4AR C4R H4R 119.8 . .
C4R C4AR C1AR 117.0(3) . .
C4R C4AR C5R 123.9(3) . .
C1AR C4AR C5R 119.1(3) . .
C6R C5R C4AR 121.4(3) . .
C6R C5R H5R 119.2 . .
C4AR C5R H5R 119.3 . .
C5R C6R C6AR 120.7(3) . .
C5R C6R H6R 119.7 . .
C6AR C6R H6R 119.5 . .
C7R C6AR C0AR 117.5(2) . .
C7R C6AR C6R 123.1(3) . .
C0AR C6AR C6R 119.4(3) . .
C8R C7R C6AR 119.6(3) . .
C8R C7R H7R 120.1 . .
C6AR C7R H7R 120.3 . .
C7R C8R C9R 119.2(3) . .
C7R C8R H8R 120.4 . .
C9R C8R H8R 120.4 . .
N10R C9R C8R 122.8(2) . .
N10R C9R H9R 118.6 . .
C8R C9R H9R 118.6 . .
C9R N10R C0AR 118.4(2) . .
C9R N10R Zn 126.95(16) . .
C0AR N10R Zn 114.63(18) . .
N10R C0AR C6AR 122.4(3) . .
N10R C0AR C1AR 117.8(2) . .
C6AR C0AR C1AR 119.8(2) . .
N2A N1A C7AA 106.4(2) . .
N1A N2A N3A 113.0(2) . .
C3AA N3A N2A 103.3(2) . .
N3A C3AA C7AA 112.0(2) . .
N3A C3AA N4A 125.5(2) . .
C7AA C3AA N4A 122.5(2) . .
C5A N4A C3AA 117.5(2) . .
C5A N4A C4A 120.2(2) . .
C3AA N4A C4A 122.3(2) . .
N4A C4A H41A 109.5 . .
N4A C4A H42A 109.4 . .
H41A C4A H42A 109.5 . .
N4A C4A H43A 109.6 . .
H41A C4A H43A 109.5 . .
H42A C4A H43A 109.5 . .
O5A C5A N4A 121.6(2) . .
O5A C5A N6A 120.3(2) . .
N4A C5A N6A 118.1(2) . .
C5A N6A C7A 127.6(2) . .
C5A N6A C6A 116.1(2) . .
C7A N6A C6A 116.3(2) . .
N6A C6A H61A 109.5 . .
N6A C6A H62A 109.5 . .
H61A C6A H62A 109.5 . .
N6A C6A H63A 109.5 . .
H61A C6A H63A 109.5 . .
H62A C6A H63A 109.5 . .
O7A C7A N6A 121.5(2) . .
O7A C7A C7AA 127.7(3) . .
N6A C7A C7AA 110.8(2) . .
C3AA C7AA N1A 105.3(2) . .
C3AA C7AA C7A 123.4(2) . .
N1A C7AA C7A 131.3(3) . .
N2B N1B C7AB 105.97(18) . .
N1B N2B N3B 112.31(18) . .
C3AB N3B N2B 104.50(19) . .
N3B C3AB C7AB 109.8(2) . .
N3B C3AB N4B 127.4(2) . .
C7AB C3AB N4B 122.9(2) . .
C5B N4B C3AB 119.63(19) . .
C5B N4B C4B 119.03(19) . .
C3AB N4B C4B 121.3(2) . .
N4B C4B H41B 109.5 . .
N4B C4B H42B 109.5 . .
H41B C4B H42B 109.5 . .
N4B C4B H43B 109.5 . .
H41B C4B H43B 109.5 . .
H42B C4B H43B 109.5 . .
O5B C5B N4B 121.7(2) . .
O5B C5B N6B 121.5(2) . .
N4B C5B N6B 116.82(19) . .
C5B N6B C7B 127.04(19) . .
C5B N6B C6B 117.03(19) . .
C7B N6B C6B 115.92(19) . .
N6B C6B H61B 109.5 . .
N6B C6B H62B 109.4 . .
H61B C6B H62B 109.5 . .
N6B C6B H63B 109.5 . .
H61B C6B H63B 109.5 . .
H62B C6B H63B 109.5 . .
O7B C7B N6B 119.7(2) . .
O7B C7B C7AB 128.1(2) . .
N6B C7B C7AB 112.11(19) . .
N1B C7AB C3AB 107.4(2) . .
N1B C7AB C7B 131.1(2) . .
C3AB C7AB C7B 121.4(2) . .
H11W O1W H12W 109(3) . .
H21W O2W H22W 101(3) . .
O5W O3W H31W 97(3) . .
O5W O3W H32W 107(3) . .
H31W O3W H32W 115(4) . .
H41W O4W H42W 106(3) . .

loop_
_geom_bond_atom_site_label_1
_geom_bond_atom_site_label_2
_geom_bond_distance
_geom_bond_site_symmetry_2
Zn N10P 2.130(2) .
Zn N10Q 2.1433(19) .
Zn N10R 2.147(2) .
Zn N1Q 2.1528(19) .
Zn N1P 2.171(2) .
Zn N1R 2.200(2) .
N1P C2P 1.331(3) .
N1P C1AP 1.357(3) .
C1AP C4AP 1.415(3) .
C1AP C0AP 1.436(3) .
C2P C3P 1.406(4) .
C2P H2P 0.9500 .
C3P C4P 1.369(4) .
C3P H3P 0.9500 .
C4P C4AP 1.405(4) .
C4P H4P 0.9500 .
C4AP C5P 1.428(4) .
C5P C6P 1.352(4) .
C5P H5P 0.9500 .
C6P C6AP 1.442(3) .
C6P H6P 0.9500 .
C6AP C0AP 1.401(4) .
C6AP C7P 1.406(4) .
C7P C8P 1.370(3) .
C7P H7P 0.9500 .
C8P C9P 1.398(4) .
C8P H8P 0.9500 .
C9P N10P 1.326(3) .
C9P H9P 0.9500 .
N10P C0AP 1.362(3) .
N1Q C2Q 1.328(3) .
N1Q C1AQ 1.358(3) .
C1AQ C4AQ 1.406(3) .
C1AQ C0AQ 1.441(3) .
C2Q C3Q 1.403(3) .
C2Q H2Q 0.9500 .
C3Q C4Q 1.367(3) .
C3Q H3Q 0.9500 .
C4Q C4AQ 1.410(3) .
C4Q H4Q 0.9500 .
C4AQ C5Q 1.432(3) .
C5Q C6Q 1.354(3) .
C5Q H5Q 0.9500 .
C6Q C6AQ 1.431(3) .
C6Q H6Q 0.9500 .
C6AQ C0AQ 1.403(3) .
C6AQ C7Q 1.412(3) .
C7Q C8Q 1.373(3) .
C7Q H7Q 0.9500 .
C8Q C9Q 1.397(3) .
C8Q H8Q 0.9500 .
C9Q N10Q 1.329(3) .
C9Q H9Q 0.9500 .
N10Q C0AQ 1.358(3) .
N1R C2R 1.324(4) .
N1R C1AR 1.361(3) .
C1AR C4AR 1.409(3) .
C1AR C0AR 1.434(4) .
C2R C3R 1.410(3) .
C2R H2R 0.9500 .
C3R C4R 1.362(5) .
C3R H3R 0.9500 .
C4R C4AR 1.404(5) .
C4R H4R 0.9500 .
C4AR C5R 1.437(5) .
C5R C6R 1.347(5) .
C5R H5R 0.9500 .
C6R C6AR 1.434(4) .
C6R H6R 0.9500 .
C6AR C7R 1.405(5) .
C6AR C0AR 1.408(4) .
C7R C8R 1.369(4) .
C7R H7R 0.9500 .
C8R C9R 1.400(4) .
C8R H8R 0.9500 .
C9R N10R 1.327(3) .
C9R H9R 0.9500 .
N10R C0AR 1.360(3) .
N1A N2A 1.300(4) .
N1A C7AA 1.389(3) .
N2A N3A 1.375(3) .
N3A C3AA 1.325(3) .
C3AA C7AA 1.368(4) .
C3AA N4A 1.398(3) .
N4A C5A 1.363(3) .
N4A C4A 1.459(3) .
C4A H41A 0.9800 .
C4A H42A 0.9800 .
C4A H43A 0.9800 .
C5A O5A 1.228(3) .
C5A N6A 1.397(3) .
N6A C7A 1.400(3) .
N6A C6A 1.479(3) .
C6A H61A 0.9800 .
C6A H62A 0.9800 .
C6A H63A 0.9800 .
C7A O7A 1.230(3) .
C7A C7AA 1.410(4) .
N1B N2B 1.319(3) .
N1B C7AB 1.365(3) .
N2B N3B 1.376(3) .
N3B C3AB 1.333(3) .
C3AB C7AB 1.378(3) .
C3AB N4B 1.380(3) .
N4B C5B 1.372(3) .
N4B C4B 1.460(3) .
C4B H41B 0.9800 .
C4B H42B 0.9800 .
C4B H43B 0.9800 .
C5B O5B 1.224(3) .
C5B N6B 1.400(3) .
N6B C7B 1.416(3) .
N6B C6B 1.466(3) .
C6B H61B 0.9800 .
C6B H62B 0.9801 .
C6B H63B 0.9800 .
C7B O7B 1.218(3) .
C7B C7AB 1.433(3) .
O1W H11W 0.834(10) .
O1W H12W 0.838(10) .
O2W H21W 0.837(10) .
O2W H22W 0.838(10) .
O3W O5W 2.822(4) .
O3W H31W 0.840(10) .
O3W H32W 0.831(10) .
O4W H41W 0.843(10) .
O4W H42W 0.845(10) .

loop_
_geom_hbond_atom_site_label_D
_geom_hbond_atom_site_label_H
_geom_hbond_atom_site_label_A
_geom_hbond_distance_DH
_geom_hbond_distance_HA
_geom_hbond_distance_DA
_geom_hbond_angle_DHA
_geom_hbond_site_symmetry_A
O1W H12W O5A 0.838(10) 2.003(11) 2.835(2) 172(3) 2_556
O1W H11W N2B 0.834(10) 1.986(11) 2.816(3) 174(3) .
O2W H21W N2A 0.837(10) 1.968(11) 2.802(3) 173(3) .
O2W H22W O1W 0.838(10) 1.905(11) 2.740(3) 174(3) .
O3W H32W O6W 0.831(10) 1.852(19) 2.647(5) 160(5) .
O3W H31W O2W 0.840(10) 1.891(12) 2.726(3) 172(4) .
O4W H41W O7A 0.843(10) 2.044(18) 2.826(3) 154(3) 1_655
O4W H42W N3B 0.845(10) 1.979(11) 2.822(3) 175(3) .
O5W . N1A . . 2.871(4) . .
O5W . O8W . . 2.806(5) . .
O6W . O7W . . 2.768(5) . .
O7W . O8W . . 2.646(5) . .
O7W . O4W . . 2.847(4) . 2_667
O8W . O4W . . 2.767(3) . 1_455
